data_4038893
loop_
_publ_author_name
'Korsik, Marat'
'Tse, Edwin'
'Smith, David G.'
'Lewis, William'
'Rutledge, Peter J.'
'Todd, Matthew H.'

_publ_section_title
;
 Tele-substitution Reactions in the Synthesis of a Promising Class of
 1,2,4-Triazolo[4,3-a]pyrazine-Based Antimalarials.
;
_journal_name_full 'The Journal of organic chemistry'
_journal_paper_doi 10.1021/acs.joc.0c01045
_journal_year 2020
_chemical_formula_moiety 'C10 H13 N5'
_chemical_formula_sum 'C10 H13 N5'
_chemical_formula_weight 203.25
_space_group_crystal_system monoclinic
_space_group_IT_number 14
_space_group_name_Hall '-P 2ybc'
_space_group_name_H-M_alt 'P 1 21/c 1'
_atom_sites_solution_hydrogens geom
_atom_sites_solution_primary iterative
_audit_creation_date 2019-05-23
_audit_creation_method
;
Olex2 1.2
(compiled 2018.05.29 svn.r3508 for OlexSys, GUI svn.r5506)
;
_cell_angle_alpha 90
_cell_angle_beta 92.8415(17)
_cell_angle_gamma 90
_cell_formula_units_Z 4
_cell_length_a 9.27494(16)
_cell_length_b 8.81723(13)
_cell_length_c 12.0155(2)
_cell_measurement_reflns_used 9526
_cell_measurement_temperature 100(2)
_cell_measurement_theta_max 75.9920
_cell_measurement_theta_min 3.6890
_cell_volume 981.41(3)
_computing_cell_refinement 'CrysAlisPro 1.171.40.35a (Rigaku OD, 2018)'
_computing_data_collection 'CrysAlisPro 1.171.40.35a (Rigaku OD, 2018)'
_computing_data_reduction 'CrysAlisPro 1.171.40.35a (Rigaku OD, 2018)'
_computing_molecular_graphics 'Olex2 (Dolomanov et al., 2009)'
_computing_publication_material 'Olex2 (Dolomanov et al., 2009)'
_computing_structure_refinement 'ShelXL (Sheldrick, 2015)'
_computing_structure_solution 'olex2.solve (Bourhis et al., 2015)'
_diffrn_ambient_temperature 100(2)
_diffrn_detector 'CCD area detector'
_diffrn_detector_area_resol_mean 10.5861
_diffrn_detector_type 'Agilent Diffraction Atlas detector'
_diffrn_measured_fraction_theta_full 0.999
_diffrn_measured_fraction_theta_max 0.994
_diffrn_measurement_details
;
List of Runs (angles in degrees, time in seconds):

  # Type    Start    End  Width  t~exp~   \w     \q     \k     \f   Frames
--------------------------------------------------------------------------
  1  \w    -49.00 -22.00   1.00    1.00    --  -40.33  57.00  60.00   27
  2  \w     10.00  76.00   1.00    1.00    --   40.33  64.00 -45.87   66
  3  \w     11.00 114.00   1.00    1.00    --   40.33  64.00-127.01  103
  4  \w     58.00  84.00   1.00    1.00    --   40.33  57.00 120.00   26
  5  \w     10.00  71.00   1.00    1.00    --   40.33  64.00 159.38   61
  6  \w     77.00 114.00   1.00    1.00    --   40.33  64.00 -45.87   37
  7  \w     85.00 114.00   1.00    1.00    --   40.33  64.00 159.38   29
  8  \w     12.00  51.00   1.00    1.00    --   40.33  57.00 120.00   39
  9  \w     16.00  97.00   1.00    1.00    --   40.33  64.00  15.22   81
 10  \w     37.00  70.00   1.00    3.00    --  113.00 -33.00-118.76   33
 11  \w     90.00 115.00   1.00    3.00    --  113.00  45.00 -60.00   25
 12  \w    134.00 177.00   1.00    3.00    --  113.00  45.00-120.00   43
 13  \w    121.00 178.00   1.00    3.00    --  113.00  45.00 -60.00   57
 14  \w     54.00  84.00   1.00    3.00    --  113.00 -65.00 -84.60   30
 15  \w    119.00 144.00   1.00    3.00    --  113.00 -65.00 -17.42   25
 16  \w     84.00 112.00   1.00    3.00    --  113.00 -64.00 142.18   28
 17  \w     89.00 124.00   1.00    3.00    --  113.00  45.00-120.00   35
 18  \w    107.00 161.00   1.00    3.00    --  113.00  45.00 -30.00   54
 19  \w     73.00 100.00   1.00    3.00    --  113.00 -65.00  86.24   27
 20  \w     96.00 126.00   1.00    3.00    --  113.00  45.00 -90.00   30
 21  \w     39.00 114.00   1.00    3.00    --  113.00 -65.00 -17.42   75
 22  \w    106.00 135.00   1.00    3.00    --  113.00  52.00  38.00   29
 23  \w    145.00 175.00   1.00    3.00    --  113.00  45.00-150.00   30
 24  \w     94.00 137.00   1.00    3.00    --  113.00  45.00-150.00   43
 25  \w    137.00 164.00   1.00    3.00    --  113.00  45.00  90.00   27
 26  \w     62.00 121.00   1.00    3.00    --  113.00 -65.00 -99.81   59
 27  \w     40.00 142.00   1.00    3.00    --  113.00 -61.00 120.00  102
 28  \w     81.00 106.00   1.00    3.00    --  113.00 -64.00 -66.98   25
 29  \w     62.00  92.00   1.00    3.00    --  113.00 -65.00  23.09   30
 30  \w    106.00 132.00   1.00    3.00    --  113.00  61.00   0.00   26
 31  \w     63.00 106.00   1.00    3.00    --  113.00 -65.00 105.31   43
 32  \w     96.00 139.00   1.00    3.00    --  113.00  45.00 120.00   43
 33  \w     94.00 119.00   1.00    3.00    --  113.00  45.00   0.00   25
 34  \w     83.00 112.00   1.00    3.00    --  113.00  61.00 150.00   29
 35  \w     39.00  79.00   1.00    3.00    --  113.00 -45.00 -30.00   40
 36  \w     50.00  76.00   1.00    3.00    --  113.00 -45.00  30.00   26
 37  \w    106.00 166.00   1.00    3.00    --  113.00  45.00-180.00   60
 38  \w     70.00  96.00   1.00    3.00    --  113.00 -38.00  56.06   26
 39  \w     72.00 143.00   1.00    3.00    --  113.00 -63.00-164.14   71
 40  \w     40.00 113.00   1.00    3.00    --  113.00 -65.00  37.73   73
 41  \w     54.00  92.00   1.00    3.00    --  113.00 -65.00 178.43   38
 42  \w    -69.00  33.00   1.00    1.00    --  -40.58  57.00-150.00  102
 43  \w    -68.00  17.00   1.00    1.00    --  -40.58  57.00 120.00   85
 44  \w    -60.00 -14.00   1.00    1.00    --  -40.58 -57.00 -30.00   46
 45  \w   -113.00 -87.00   1.00    1.00    --  -40.58 -57.00-150.00   26
 46  \w    -88.00 -50.00   1.00    1.00    --  -40.58 -38.00  30.00   38
 47  \w    -46.00 -17.00   1.00    1.00    --  -40.58 -57.00 150.00   29
 48  \w    -99.00 -64.00   1.00    1.00    --  -40.58 -57.00 150.00   35
 49  \w    -60.00 -13.00   1.00    1.00    --  -40.58 -57.00-150.00   47
 50  \w    -47.00 -16.00   1.00    1.00    --  -40.58 -38.00  30.00   31
 51  \w    -16.00  70.00   1.00    1.00    --   40.58 -57.00 -90.00   86
 52  \w     40.00  67.00   1.00    1.00    --   40.58 -57.00-180.00   27
 53  \w     83.00 108.00   1.00    3.00    --  113.00  61.00  60.00   25
 54  \w    153.00 178.00   1.00    3.00    --  113.00  62.00  78.74   25
 55  \w    124.00 150.00   1.00    3.00    --  113.00  61.00  60.00   26
 56  \w     87.00 113.00   1.00    3.00    --  113.00  45.00 -90.00   26
 57  \w     86.00 112.00   1.00    3.00    --  113.00  45.00 -30.00   26
 58  \w     82.00 108.00   1.00    3.00    --  113.00  62.00  78.74   26
 59  \w     85.00 111.00   1.00    3.00    --  113.00  55.00 176.75   26
 60  \w     38.00  70.00   1.00    3.00    --  113.00 -34.00 -85.57   32
 61  \w     83.00 124.00   1.00    3.00    --  113.00  61.00  90.00   41
 62  \w    150.00 176.00   1.00    3.00    --  113.00  61.00 -60.00   26
 63  \w     83.00 108.00   1.00    3.00    --  113.00  61.00-120.00   25
 64  \w    150.00 175.00   1.00    3.00    --  113.00  61.00-120.00   25
 65  \w     86.00 112.00   1.00    3.00    --  113.00  45.00  30.00   26
 66  \w    123.00 165.00   1.00    3.00    --  113.00  45.00  30.00   42
 67  \w     83.00 109.00   1.00    3.00    --  113.00  61.00-180.00   26
 68  \w     83.00 108.00   1.00    3.00    --  113.00  61.00 120.00   25
 69  \w    130.00 176.00   1.00    3.00    --  113.00  61.00 120.00   46
 70  \w     85.00 130.00   1.00    3.00    --  113.00  45.00  60.00   45
 71  \w     83.00 109.00   1.00    3.00    --  113.00  61.00 -90.00   26
 72  \w     83.00 113.00   1.00    3.00    --  113.00  61.00 -60.00   30
 73  \w    108.00 137.00   1.00    3.00    --  113.00 -37.00 139.19   29
 74  \w    139.00 176.00   1.00    3.00    --  113.00  60.00 -17.04   37
 75  \w     87.00 113.00   1.00    3.00    --  113.00  45.00 120.00   26
 76  \w     83.00 108.00   1.00    3.00    --  113.00  61.00-150.00   25
 77  \w     88.00 138.00   1.00    3.00    --  113.00  45.00-150.00   50
 78  \w     85.00 110.00   1.00    3.00    --  113.00  45.00-180.00   25
 79  \w     83.00 108.00   1.00    3.00    --  113.00  61.00   0.00   25
 80  \w     86.00 114.00   1.00    3.00    --  113.00  45.00  90.00   28
 81  \w     84.00 109.00   1.00    3.00    --  113.00  52.00  38.00   25
 82  \w    139.00 174.00   1.00    3.00    --  113.00  52.00  38.00   35
 83  \w    116.00 175.00   1.00    3.00    --  113.00  45.00 150.00   59
 84  \w     73.00  99.00   1.00    3.00    --  113.00 -37.00 139.19   26
 85  \w    104.00 140.00   1.00    3.00    --  113.00 -34.00 -85.57   36
 86  \w     85.00 113.00   1.00    3.00    --  113.00  45.00 150.00   28
 87  \w     83.00 109.00   1.00    3.00    --  113.00  61.00 -30.00   26
 88  \w    127.00 167.00   1.00    3.00    --  113.00  61.00 -90.00   40
 89  \w     41.00  67.00   1.00    3.00    --  113.00 -37.00 139.19   26
 90  \w     83.00 109.00   1.00    3.00    --  113.00  60.00 -17.04   26
 91  \w    144.00 171.00   1.00    3.00    --  113.00  54.00   1.02   27
 92  \w     87.00 116.00   1.00    3.00    --  113.00  54.00   1.02   29
;
_diffrn_measurement_device '\k-geometry diffractometer'
_diffrn_measurement_device_type 'SuperNova-Duo, Atlas'
_diffrn_measurement_method '\w scans'
_diffrn_orient_matrix_type 'CrysAlisPro convention (1999,Acta A55,543-557)'
_diffrn_orient_matrix_UB_11 -0.1359236000
_diffrn_orient_matrix_UB_12 0.0140471000
_diffrn_orient_matrix_UB_13 0.0679707000
_diffrn_orient_matrix_UB_21 -0.0248938000
_diffrn_orient_matrix_UB_22 0.1619637000
_diffrn_orient_matrix_UB_23 -0.0450970000
_diffrn_orient_matrix_UB_31 -0.0925544000
_diffrn_orient_matrix_UB_32 -0.0642017000
_diffrn_orient_matrix_UB_33 -0.0990445000
_diffrn_radiation_collimation 'focusing mirrors'
_diffrn_radiation_monochromator mirror
_diffrn_radiation_probe x-ray
_diffrn_radiation_type CuK\a
_diffrn_radiation_wavelength 1.54184
_diffrn_radiation_wavelength_determination fundamental
_diffrn_reflns_av_R_equivalents 0.0264
_diffrn_reflns_av_unetI/netI 0.0118
_diffrn_reflns_Laue_measured_fraction_full 0.999
_diffrn_reflns_Laue_measured_fraction_max 0.994
_diffrn_reflns_limit_h_max 11
_diffrn_reflns_limit_h_min -11
_diffrn_reflns_limit_k_max 11
_diffrn_reflns_limit_k_min -11
_diffrn_reflns_limit_l_max 14
_diffrn_reflns_limit_l_min -15
_diffrn_reflns_number 19400
_diffrn_reflns_point_group_measured_fraction_full 0.999
_diffrn_reflns_point_group_measured_fraction_max 0.994
_diffrn_reflns_theta_full 67.684
_diffrn_reflns_theta_max 76.312
_diffrn_reflns_theta_min 4.774
_diffrn_source 'microfocus sealed tube'
_diffrn_source_current 0.8
_diffrn_source_power 0.04
_diffrn_source_target Cu
_diffrn_source_type 'Agilent Diffraction microfocus tube'
_diffrn_source_voltage 50
_exptl_absorpt_coefficient_mu 0.722
_exptl_absorpt_correction_T_max 1.000
_exptl_absorpt_correction_T_min 0.720
_exptl_absorpt_correction_type gaussian
_exptl_absorpt_process_details
;
CrysAlisPro 1.171.40.35a (Rigaku Oxford Diffraction, 2018)
Numerical absorption correction based on gaussian integration over
			a multifaceted crystal model
Empirical absorption correction using spherical harmonics,
 implemented in SCALE3 ABSPACK scaling algorithm.
;
_exptl_crystal_colour 'clear pinkish orange'
_exptl_crystal_colour_lustre clear
_exptl_crystal_colour_modifier pinkish
_exptl_crystal_colour_primary orange
_exptl_crystal_density_diffrn 1.376
_exptl_crystal_description block
_exptl_crystal_F_000 432
_exptl_crystal_size_max 0.246
_exptl_crystal_size_mid 0.166
_exptl_crystal_size_min 0.1
_refine_diff_density_max 0.297
_refine_diff_density_min -0.240
_refine_diff_density_rms 0.040
_refine_ls_extinction_method none
_refine_ls_goodness_of_fit_ref 1.068
_refine_ls_hydrogen_treatment constr
_refine_ls_matrix_type full
_refine_ls_number_parameters 136
_refine_ls_number_reflns 2040
_refine_ls_number_restraints 0
_refine_ls_restrained_S_all 1.068
_refine_ls_R_factor_all 0.0347
_refine_ls_R_factor_gt 0.0323
_refine_ls_shift/su_max 0.000
_refine_ls_shift/su_mean 0.000
_refine_ls_structure_factor_coef Fsqd
_refine_ls_weighting_details 'w=1/[\s^2^(Fo^2^)+(0.0463P)^2^+0.2577P] where P=(Fo^2^+2Fc^2^)/3'
_refine_ls_weighting_scheme calc
_refine_ls_wR_factor_gt 0.0863
_refine_ls_wR_factor_ref 0.0889
_reflns_Friedel_coverage 0.000
_reflns_number_gt 1886
_reflns_number_total 2040
_reflns_threshold_expression 'I > 2\s(I)'
_cod_data_source_file mht18pt1_s1612.cif
_cod_data_source_block mht18pt1_s1612
_cod_database_code 4038893
_sydney_internal_submission_code mht18_s1612
_sydney_internal_submission_date 2017-11-28
_sydney_internal_submission_number s1612
_sydney_internal_client_code mkr
_sydney_internal_client_email mkor7275@uni.sydney.edu.au
_sydney_internal_client_name 'Marat Korsik'
_sydney_internal_supervisor_code mht
_sydney_internal_supervisor_name 'Matt Todd'
_sydney_internal_collection_date 2018-05-07
_sydney_internal_collection_user wlew0588
_sydney_internal_process_date 2019-05-22
_sydney_internal_process_user wlew0588
_sydney_internal_solution_date 2019-05-22
_sydney_internal_solution_user wlew0588
_sydney_internal_refine_date 2019-05-22
_sydney_internal_refine_user wlew0588
_sydney_internal_check_and_archive_date 2019-05-23
_sydney_internal_check_user wlew0588
_shelx_shelxl_version_number 2018/3
_chemical_oxdiff_formula C10H13N5
_shelx_space_group_comment
;
The symmetry employed for this shelxl refinement is uniquely defined
by the following loop, which should always be used as a source of
symmetry information in preference to the above space-group names.
They are only intended as comments.
;
_shelx_estimated_absorpt_t_max 0.931
_shelx_estimated_absorpt_t_min 0.842
_reflns_odcompleteness_completeness 97.98
_reflns_odcompleteness_iscentric 1
_reflns_odcompleteness_theta 77.17
_olex2_refinement_description
;
1. Fixed Uiso
 At 1.2 times of:
  All C(H) groups, All C(H,H) groups
2.a Secondary CH2 refined with riding coordinates:
 C11(H11A,H11B), C12(H12A,H12B), C13(H13A,H13B), C14(H14A,H14B), C15(H15A,H15B)
2.b Aromatic/amide H refined with riding coordinates:
 C2(H2), C8(H8), C9(H9)
;
_olex2_date_sample_data_collection 2018-05-07
_olex2_date_sample_submission 2017-11-28
_olex2_exptl_crystal_mounting_method 'in paratone on a loop'
_olex2_submission_original_sample_id MK026-1
_olex2_submission_special_instructions 'No special instructions were received'
_oxdiff_exptl_absorpt_empirical_details
;
Empirical correction (ABSPACK) includes:
- Absorption correction using spherical harmonics
- Frame scaling
;
_oxdiff_exptl_absorpt_empirical_full_max 1.337
_oxdiff_exptl_absorpt_empirical_full_min 0.885

loop_
_space_group_symop_operation_xyz
'x, y, z'
'-x, y+1/2, -z+1/2'
'-x, -y, -z'
'x, -y-1/2, z-1/2'

loop_
_atom_site_label
_atom_site_type_symbol
_atom_site_fract_x
_atom_site_fract_y
_atom_site_fract_z
_atom_site_U_iso_or_equiv
_atom_site_adp_type
_atom_site_occupancy
_atom_site_site_symmetry_order
_atom_site_calc_flag
_atom_site_refinement_flags_posn
_atom_site_refinement_flags_adp
_atom_site_refinement_flags_occupancy
_atom_site_disorder_assembly
_atom_site_disorder_group
N1 N 0.11284(9) 0.68689(9) 0.38698(7) 0.01827(19) Uani 1 1 d . . . . .
C2 C 0.05298(11) 0.66208(11) 0.28287(8) 0.0211(2) Uani 1 1 d . . . . .
H2 H 0.016974 0.739098 0.233680 0.025 Uiso 1 1 calc R . . . .
N3 N 0.05214(9) 0.51664(9) 0.26020(7) 0.0225(2) Uani 1 1 d . . . . .
N4 N 0.11232(9) 0.44090(9) 0.35166(7) 0.0204(2) Uani 1 1 d . . . . .
C5 C 0.14846(10) 0.54491(10) 0.42780(8) 0.0173(2) Uani 1 1 d . . . . .
C6 C 0.21577(10) 0.53719(10) 0.54017(8) 0.0181(2) Uani 1 1 d . . . . .
N7 N 0.24770(9) 0.66447(9) 0.59452(7) 0.0208(2) Uani 1 1 d . . . . .
C8 C 0.20790(11) 0.80122(11) 0.54786(8) 0.0217(2) Uani 1 1 d . . . . .
H8 H 0.230241 0.890059 0.589998 0.026 Uiso 1 1 calc R . . . .
C9 C 0.13972(11) 0.81967(10) 0.44714(8) 0.0210(2) Uani 1 1 d . . . . .
H9 H 0.111896 0.916638 0.419106 0.025 Uiso 1 1 calc R . . . .
N10 N 0.24258(9) 0.40233(9) 0.59123(7) 0.0210(2) Uani 1 1 d . . . . .
C11 C 0.31901(11) 0.39810(11) 0.70125(8) 0.0234(2) Uani 1 1 d . . . . .
H11A H 0.270237 0.326125 0.750230 0.028 Uiso 1 1 calc R . . . .
H11B H 0.316922 0.499886 0.735910 0.028 Uiso 1 1 calc R . . . .
C12 C 0.47520(11) 0.34869(12) 0.68928(9) 0.0256(2) Uani 1 1 d . . . . .
H12A H 0.524569 0.339935 0.763962 0.031 Uiso 1 1 calc R . . . .
H12B H 0.526540 0.426063 0.646544 0.031 Uiso 1 1 calc R . . . .
C13 C 0.48023(11) 0.19594(12) 0.62923(9) 0.0275(2) Uani 1 1 d . . . . .
H13A H 0.581766 0.169907 0.615909 0.033 Uiso 1 1 calc R . . . .
H13B H 0.440970 0.116044 0.677071 0.033 Uiso 1 1 calc R . . . .
C14 C 0.39295(11) 0.20044(11) 0.51809(9) 0.0252(2) Uani 1 1 d . . . . .
H14A H 0.439698 0.270197 0.466316 0.030 Uiso 1 1 calc R . . . .
H14B H 0.390373 0.098013 0.484298 0.030 Uiso 1 1 calc R . . . .
C15 C 0.23929(11) 0.25407(11) 0.53576(8) 0.0216(2) Uani 1 1 d . . . . .
H15A H 0.184969 0.261992 0.462963 0.026 Uiso 1 1 calc R . . . .
H15B H 0.189524 0.179474 0.582022 0.026 Uiso 1 1 calc R . . . .

loop_
_atom_site_aniso_label
_atom_site_aniso_U_11
_atom_site_aniso_U_22
_atom_site_aniso_U_33
_atom_site_aniso_U_23
_atom_site_aniso_U_13
_atom_site_aniso_U_12
N1 0.0205(4) 0.0140(4) 0.0204(4) 0.0006(3) 0.0013(3) -0.0004(3)
C2 0.0253(5) 0.0182(5) 0.0197(5) 0.0018(4) 0.0001(4) 0.0002(4)
N3 0.0297(4) 0.0183(4) 0.0191(4) 0.0016(3) -0.0025(3) -0.0002(3)
N4 0.0258(4) 0.0165(4) 0.0187(4) 0.0004(3) -0.0021(3) -0.0003(3)
C5 0.0183(4) 0.0135(4) 0.0202(5) 0.0007(3) 0.0015(3) -0.0001(3)
C6 0.0169(4) 0.0171(5) 0.0202(5) -0.0010(3) 0.0013(3) -0.0001(3)
N7 0.0234(4) 0.0172(4) 0.0217(4) -0.0021(3) -0.0003(3) -0.0016(3)
C8 0.0258(5) 0.0152(4) 0.0244(5) -0.0028(4) 0.0032(4) -0.0033(4)
C9 0.0252(5) 0.0125(4) 0.0255(5) -0.0009(3) 0.0031(4) -0.0011(3)
N10 0.0266(4) 0.0161(4) 0.0199(4) -0.0007(3) -0.0041(3) 0.0026(3)
C11 0.0293(5) 0.0214(5) 0.0190(5) -0.0001(4) -0.0037(4) 0.0034(4)
C12 0.0251(5) 0.0262(5) 0.0249(5) 0.0028(4) -0.0045(4) -0.0009(4)
C13 0.0249(5) 0.0264(5) 0.0310(6) 0.0022(4) 0.0001(4) 0.0064(4)
C14 0.0308(5) 0.0184(5) 0.0265(5) -0.0004(4) 0.0030(4) 0.0030(4)
C15 0.0272(5) 0.0140(4) 0.0233(5) 0.0000(4) -0.0031(4) 0.0002(4)

loop_
_atom_type_symbol
_atom_type_description
_atom_type_scat_dispersion_real
_atom_type_scat_dispersion_imag
_atom_type_scat_source
C C 0.0181 0.0091 'International Tables Vol C Tables 4.2.6.8 and 6.1.1.4'
H H 0.0000 0.0000 'International Tables Vol C Tables 4.2.6.8 and 6.1.1.4'
N N 0.0311 0.0180 'International Tables Vol C Tables 4.2.6.8 and 6.1.1.4'

loop_
_exptl_crystal_face_index_h
_exptl_crystal_face_index_k
_exptl_crystal_face_index_l
_exptl_crystal_face_perp_dist
-3 4 -4 0.0654
-2 5 -2 0.0730
1 5 3 0.0708
3 -4 3 0.0809
2 -5 1 0.0771
0 -5 -2 0.0938
-2 -4 -5 0.1199
-6 -1 3 0.0522
5 1 -4 0.0553
3 0 -7 0.0567
1 1 7 0.1312
6 2 1 0.0604
-2 -4 5 0.0820
1 3 -6 0.0627
-6 2 1 0.0503
-5 3 4 0.0496
4 -3 -5 0.0530
5 -2 -3 0.0476

loop_
_geom_angle_atom_site_label_1
_geom_angle_atom_site_label_2
_geom_angle_atom_site_label_3
_geom_angle
_geom_angle_site_symmetry_1
_geom_angle_site_symmetry_3
_geom_angle_publ_flag
C2 N1 C5 105.11(8) . . ?
C2 N1 C9 131.83(8) . . ?
C5 N1 C9 123.05(8) . . ?
N1 C2 H2 124.9 . . ?
N3 C2 N1 110.25(8) . . ?
N3 C2 H2 124.9 . . ?
C2 N3 N4 108.06(8) . . ?
C5 N4 N3 107.04(8) . . ?
N1 C5 C6 117.06(8) . . ?
N4 C5 N1 109.54(8) . . ?
N4 C5 C6 133.39(9) . . ?
N7 C6 C5 119.41(8) . . ?
N7 C6 N10 119.26(9) . . ?
N10 C6 C5 121.31(8) . . ?
C6 N7 C8 119.60(9) . . ?
N7 C8 H8 117.4 . . ?
C9 C8 N7 125.29(9) . . ?
C9 C8 H8 117.4 . . ?
N1 C9 H9 122.3 . . ?
C8 C9 N1 115.40(9) . . ?
C8 C9 H9 122.3 . . ?
C6 N10 C11 119.93(8) . . ?
C6 N10 C15 125.24(8) . . ?
C15 N10 C11 112.61(8) . . ?
N10 C11 H11A 109.7 . . ?
N10 C11 H11B 109.7 . . ?
N10 C11 C12 109.90(8) . . ?
H11A C11 H11B 108.2 . . ?
C12 C11 H11A 109.7 . . ?
C12 C11 H11B 109.7 . . ?
C11 C12 H12A 109.6 . . ?
C11 C12 H12B 109.6 . . ?
C11 C12 C13 110.31(8) . . ?
H12A C12 H12B 108.1 . . ?
C13 C12 H12A 109.6 . . ?
C13 C12 H12B 109.6 . . ?
C12 C13 H13A 109.4 . . ?
C12 C13 H13B 109.4 . . ?
H13A C13 H13B 108.0 . . ?
C14 C13 C12 111.24(8) . . ?
C14 C13 H13A 109.4 . . ?
C14 C13 H13B 109.4 . . ?
C13 C14 H14A 109.6 . . ?
C13 C14 H14B 109.6 . . ?
H14A C14 H14B 108.1 . . ?
C15 C14 C13 110.15(8) . . ?
C15 C14 H14A 109.6 . . ?
C15 C14 H14B 109.6 . . ?
N10 C15 C14 109.92(8) . . ?
N10 C15 H15A 109.7 . . ?
N10 C15 H15B 109.7 . . ?
C14 C15 H15A 109.7 . . ?
C14 C15 H15B 109.7 . . ?
H15A C15 H15B 108.2 . . ?

loop_
_geom_bond_atom_site_label_1
_geom_bond_atom_site_label_2
_geom_bond_distance
_geom_bond_site_symmetry_2
_geom_bond_publ_flag
N1 C2 1.3610(13) . ?
N1 C5 1.3786(11) . ?
N1 C9 1.3919(12) . ?
C2 H2 0.9500 . ?
C2 N3 1.3109(13) . ?
N3 N4 1.3799(11) . ?
N4 C5 1.3267(12) . ?
C5 C6 1.4608(13) . ?
C6 N7 1.3245(12) . ?
C6 N10 1.3554(12) . ?
N7 C8 1.3725(13) . ?
C8 H8 0.9500 . ?
C8 C9 1.3472(15) . ?
C9 H9 0.9500 . ?
N10 C11 1.4693(12) . ?
N10 C15 1.4669(12) . ?
C11 H11A 0.9900 . ?
C11 H11B 0.9900 . ?
C11 C12 1.5263(14) . ?
C12 H12A 0.9900 . ?
C12 H12B 0.9900 . ?
C12 C13 1.5297(14) . ?
C13 H13A 0.9900 . ?
C13 H13B 0.9900 . ?
C13 C14 1.5273(15) . ?
C14 H14A 0.9900 . ?
C14 H14B 0.9900 . ?
C14 C15 1.5264(14) . ?
C15 H15A 0.9900 . ?
C15 H15B 0.9900 . ?

loop_
_geom_torsion_atom_site_label_1
_geom_torsion_atom_site_label_2
_geom_torsion_atom_site_label_3
_geom_torsion_atom_site_label_4
_geom_torsion
_geom_torsion_site_symmetry_1
_geom_torsion_site_symmetry_2
_geom_torsion_site_symmetry_3
_geom_torsion_site_symmetry_4
_geom_torsion_publ_flag
N1 C2 N3 N4 0.34(11) . . . . ?
N1 C5 C6 N7 -4.21(13) . . . . ?
N1 C5 C6 N10 173.92(8) . . . . ?
C2 N1 C5 N4 0.29(10) . . . . ?
C2 N1 C5 C6 -179.98(8) . . . . ?
C2 N1 C9 C8 -176.96(9) . . . . ?
C2 N3 N4 C5 -0.14(10) . . . . ?
N3 N4 C5 N1 -0.10(10) . . . . ?
N3 N4 C5 C6 -179.77(10) . . . . ?
N4 C5 C6 N7 175.44(9) . . . . ?
N4 C5 C6 N10 -6.43(16) . . . . ?
C5 N1 C2 N3 -0.39(11) . . . . ?
C5 N1 C9 C8 2.06(13) . . . . ?
C5 C6 N7 C8 4.62(13) . . . . ?
C5 C6 N10 C11 175.97(8) . . . . ?
C5 C6 N10 C15 14.19(14) . . . . ?
C6 N7 C8 C9 -1.64(15) . . . . ?
C6 N10 C11 C12 -103.60(10) . . . . ?
C6 N10 C15 C14 102.32(10) . . . . ?
N7 C6 N10 C11 -5.89(13) . . . . ?
N7 C6 N10 C15 -167.67(9) . . . . ?
N7 C8 C9 N1 -1.77(15) . . . . ?
C9 N1 C2 N3 178.77(9) . . . . ?
C9 N1 C5 N4 -178.96(8) . . . . ?
C9 N1 C5 C6 0.78(13) . . . . ?
N10 C6 N7 C8 -173.55(8) . . . . ?
N10 C11 C12 C13 -55.81(11) . . . . ?
C11 N10 C15 C14 -60.61(10) . . . . ?
C11 C12 C13 C14 53.89(11) . . . . ?
C12 C13 C14 C15 -54.05(11) . . . . ?
C13 C14 C15 N10 56.31(10) . . . . ?
C15 N10 C11 C12 60.34(11) . . . . ?

loop_
_exptl_oxdiff_crystal_face_indexfrac_h
_exptl_oxdiff_crystal_face_indexfrac_k
_exptl_oxdiff_crystal_face_indexfrac_l
_exptl_oxdiff_crystal_face_x
_exptl_oxdiff_crystal_face_y
_exptl_oxdiff_crystal_face_z
-2.9968 3.9937 -4.0023 0.1914 0.9019 0.4174
-1.9988 4.9933 -2.0018 0.2058 0.9488 0.0627
0.9964 4.9953 3.0002 0.1387 0.6490 -0.7101
2.9972 -3.9937 3.0023 -0.2594 -0.8568 -0.3184
1.9992 -4.9933 1.0017 -0.2738 -0.9037 0.0363
0.0023 -4.9947 -1.9996 -0.2064 -0.7188 0.5185
-1.9950 -3.9971 -5.0010 -0.1249 -0.3722 0.9366
-5.9953 -1.0026 2.9973 1.0045 -0.1483 0.3224
4.9966 1.0020 -3.9979 -0.9368 0.2182 -0.1308
3.0000 0.0017 -6.9990 -0.8835 0.2412 0.4154
0.9960 0.9998 7.0010 0.3545 -0.1786 -0.8498
5.9934 2.0017 1.0029 -0.7184 0.1298 -0.7826
-1.9989 -3.9968 4.9999 0.5554 -0.8231 -0.0536
1.0006 2.9972 -6.0003 -0.5017 0.7311 0.3093
-5.9954 1.9941 0.9968 0.9107 0.4273 0.3282
-4.9978 2.9937 3.9974 0.9931 0.4290 -0.1256
3.9992 -2.9944 -4.9980 -0.9254 -0.3591 0.3171
4.9971 -1.9948 -2.9974 -0.9110 -0.3123 -0.0376
